data_7240664
loop_
_publ_author_name
'Kornyakov, Ilya V.'
'Tyumentseva, Olga S.'
'Gurzhiy, Vladislav V.'
'Krivovichev, Sergey V.'

_publ_section_title
;
 Dimensional Evolution in Hydrated K+-bearing Uranyl Sulfates: From
 2D-sheet to 3D-framework
;
_journal_name_full CrystEngComm
_journal_paper_doi 10.1039/D0CE00673D
_journal_year 2020
_chemical_formula_moiety '0.25(O72 S12 U8), 2(K), 3(O)'
_chemical_formula_sum 'K2 O21 S3 U2'
_chemical_formula_weight 986.44
_space_group_crystal_system monoclinic
_space_group_IT_number 14
_space_group_name_Hall '-P 2yn'
_space_group_name_H-M_alt 'P 1 21/n 1'
_atom_sites_solution_primary dual
_audit_creation_date 2019-10-30
_audit_creation_method
;
Olex2 1.2
(compiled 2018.05.29 svn.r3508 for OlexSys, GUI svn.r5506)
;
_audit_update_record
;
2020-04-13 deposited with the CCDC.	2020-06-08 downloaded from the CCDC.
;
_cell_angle_alpha 90
_cell_angle_beta 96.5770(10)
_cell_angle_gamma 90
_cell_formula_units_Z 8
_cell_length_a 17.3051(2)
_cell_length_b 12.56130(10)
_cell_length_c 17.3240(2)
_cell_measurement_reflns_used 38615
_cell_measurement_temperature 293(3)
_cell_measurement_theta_max 38.7500
_cell_measurement_theta_min 1.7780
_cell_volume 3741.01(7)
_computing_cell_refinement 'CrysAlisPro 1.171.39.44a (Rigaku OD, 2018)'
_computing_data_collection 'CrysAlisPro 1.171.39.44a (Rigaku OD, 2018)'
_computing_data_reduction 'CrysAlisPro 1.171.39.44a (Rigaku OD, 2018)'
_computing_molecular_graphics 'Olex2 (Dolomanov et al., 2009)'
_computing_publication_material 'Olex2 (Dolomanov et al., 2009)'
_computing_structure_refinement 'ShelXL (Sheldrick, 2015)'
_computing_structure_solution 'ShelXT (Sheldrick, 2015)'
_diffrn_ambient_temperature 293(3)
_diffrn_detector 'CCD plate'
_diffrn_measured_fraction_theta_full 1.000
_diffrn_measured_fraction_theta_max 1.000
_diffrn_measurement_details
;
List of Runs (angles in degrees, time in seconds):

  # Type    Start    End  Width  t~exp~   \w     \q     \k     \f   Frames
#--------------------------------------------------------------------------
  1  \f   -357.95  -5.95   0.50   60.01 -28.41 -40.00  37.99    --   704
  2  \w    -65.16   3.84   0.50   60.00    --  -38.00  96.00 -80.00  138
  3  \w    -96.81 -21.81   0.50   60.00    --  -34.00 147.98 -65.99  150
  4  \w    283.03 320.53   0.50   60.00    --  -34.00 102.00 134.00   75
;
_diffrn_measurement_device 'abstract diffractometer'
_diffrn_measurement_device_type 'Bruker APEX-II CCD'
_diffrn_measurement_method '\w and \f scans'
_diffrn_orient_matrix_type 'CrysAlisPro convention (1999,Acta A55,543-557)'
_diffrn_orient_matrix_UB_11 -0.0291474000
_diffrn_orient_matrix_UB_12 0.0156649000
_diffrn_orient_matrix_UB_13 0.0233380000
_diffrn_orient_matrix_UB_21 0.0014101000
_diffrn_orient_matrix_UB_22 -0.0511111000
_diffrn_orient_matrix_UB_23 0.0174825000
_diffrn_orient_matrix_UB_31 0.0291760000
_diffrn_orient_matrix_UB_32 0.0181284000
_diffrn_orient_matrix_UB_33 0.0291366000
_diffrn_radiation_monochromator graphite
_diffrn_radiation_probe x-ray
_diffrn_radiation_type MoK\a
_diffrn_radiation_wavelength 0.71073
_diffrn_reflns_av_unetI/netI 0.0182
_diffrn_reflns_Laue_measured_fraction_full 1.000
_diffrn_reflns_Laue_measured_fraction_max 1.000
_diffrn_reflns_limit_h_max 22
_diffrn_reflns_limit_h_min -22
_diffrn_reflns_limit_k_max 16
_diffrn_reflns_limit_k_min -16
_diffrn_reflns_limit_l_max 22
_diffrn_reflns_limit_l_min -22
_diffrn_reflns_number 8580
_diffrn_reflns_point_group_measured_fraction_full 1.000
_diffrn_reflns_point_group_measured_fraction_max 1.000
_diffrn_reflns_theta_full 25.242
_diffrn_reflns_theta_max 27.500
_diffrn_reflns_theta_min 1.768
_diffrn_source 'fine-focus sealed X-ray tube'
_diffrn_source_type 'Enhance (Mo) X-ray Source'
_exptl_absorpt_coefficient_mu 18.172
_exptl_absorpt_correction_T_max 1.00000
_exptl_absorpt_correction_T_min 0.66034
_exptl_absorpt_correction_type multi-scan
_exptl_absorpt_process_details
;
CrysAlisPro 1.171.39.44a (Rigaku Oxford Diffraction, 2018)
Empirical absorption correction using spherical harmonics,
 implemented in SCALE3 ABSPACK scaling algorithm.
;
_exptl_crystal_colour 'clear yellow'
_exptl_crystal_colour_lustre clear
_exptl_crystal_colour_primary yellow
_exptl_crystal_density_diffrn 3.503
_exptl_crystal_description plate
_exptl_crystal_F_000 3504
_exptl_crystal_size_max 0.21
_exptl_crystal_size_mid 0.07
_exptl_crystal_size_min 0.05
_refine_diff_density_max 1.380
_refine_diff_density_min -0.914
_refine_diff_density_rms 0.177
_refine_ls_extinction_method none
_refine_ls_goodness_of_fit_ref 1.034
_refine_ls_hydrogen_treatment undef
_refine_ls_matrix_type full
_refine_ls_number_parameters 506
_refine_ls_number_reflns 8580
_refine_ls_number_restraints 0
_refine_ls_restrained_S_all 1.034
_refine_ls_R_factor_all 0.0258
_refine_ls_R_factor_gt 0.0212
_refine_ls_shift/su_max 0.001
_refine_ls_shift/su_mean 0.000
_refine_ls_structure_factor_coef Fsqd
_refine_ls_weighting_details 'w=1/[\s^2^(Fo^2^)+(0.0272P)^2^+8.8478P] where P=(Fo^2^+2Fc^2^)/3'
_refine_ls_weighting_scheme calc
_refine_ls_wR_factor_gt 0.0523
_refine_ls_wR_factor_ref 0.0543
_reflns_Friedel_coverage 0.000
_reflns_number_gt 7674
_reflns_number_total 8580
_reflns_threshold_expression 'I > 2\s(I)'
_cod_data_source_file d0ce00673d2.cif
_cod_data_source_block Compound_5
_cod_database_code 7240664
_shelxl_version_number 2014/6
_chemical_oxdiff_formula 'U24 S60 K6 O68'
_shelx_space_group_comment
;
The symmetry employed for this shelxl refinement is uniquely defined
by the following loop, which should always be used as a source of
symmetry information in preference to the above space-group names.
They are only intended as comments.
;
_shelx_estimated_absorpt_t_max 0.464
_shelx_estimated_absorpt_t_min 0.115
_reflns_odcompleteness_completeness 99.84
_reflns_odcompleteness_iscentric 1
_reflns_odcompleteness_theta 26.32
_olex2_refinement_description
;
1. Twinned data refinement
 Scales: 0.5584(6)
 0.4416(6)
;
_olex2_submission_special_instructions 'No special instructions were received'
_oxdiff_exptl_absorpt_empirical_details
;
Empirical correction (ABSPACK) includes:
- Absorption correction using spherical harmonics
- Frame scaling
- Detector area scaling
;
_oxdiff_exptl_absorpt_empirical_full_max 1.885
_oxdiff_exptl_absorpt_empirical_full_min 0.430

loop_
_space_group_symop_operation_xyz
'x, y, z'
'-x+1/2, y+1/2, -z+1/2'
'-x, -y, -z'
'x-1/2, -y-1/2, z-1/2'

loop_
_atom_site_label
_atom_site_type_symbol
_atom_site_fract_x
_atom_site_fract_y
_atom_site_fract_z
_atom_site_U_iso_or_equiv
_atom_site_adp_type
_atom_site_occupancy
_atom_site_site_symmetry_order
_atom_site_calc_flag
_atom_site_refinement_flags_posn
_atom_site_refinement_flags_adp
_atom_site_refinement_flags_occupancy
_atom_site_disorder_assembly
_atom_site_disorder_group
U1 U 1.17577(2) 0.48977(3) 0.98715(2) 0.01299(7) Uani 1 1 d . . . . .
U2 U 0.99351(4) 0.49665(2) 0.67639(2) 0.01296(6) Uani 1 1 d . . . . .
U3 U 0.67755(2) 0.49330(3) 0.50916(2) 0.01451(7) Uani 1 1 d . . . . .
U4 U 0.50192(4) 0.48757(2) 0.17675(2) 0.01387(6) Uani 1 1 d . . . . .
K1 K 0.62342(14) 0.26226(14) 0.70523(14) 0.0394(5) Uani 1 1 d . . . . .
K2 K 0.96927(19) 0.25406(14) 0.4959(2) 0.0564(8) Uani 1 1 d . . . . .
K3 K 0.5131(2) 0.75160(14) 0.52991(18) 0.0528(8) Uani 1 1 d . . . . .
K4 K 0.79515(15) 0.75788(15) 0.37813(14) 0.0398(5) Uani 1 1 d . . . . .
S1 S 1.02265(10) 0.48694(15) 1.11293(9) 0.0156(4) Uani 1 1 d . . . . .
S2 S 1.18752(10) 0.48492(14) 0.77768(9) 0.0196(4) Uani 1 1 d . . . . .
S3 S 0.78407(11) 0.49995(14) 0.69887(9) 0.0187(4) Uani 1 1 d . . . . .
S4 S 0.88643(10) 0.51503(15) 0.48137(10) 0.0162(4) Uani 1 1 d . . . . .
S5 S 0.49054(11) 0.50345(15) 0.38748(9) 0.0154(4) Uani 1 1 d . . . . .
S6 S 0.38828(11) 0.50245(15) -0.01268(10) 0.0168(4) Uani 1 1 d . . . . .
O1 O 1.0195(4) 0.3720(4) 1.1073(4) 0.0344(14) Uani 1 1 d . . . . .
O2 O 0.9531(3) 0.5374(4) 1.0711(3) 0.0223(11) Uani 1 1 d . . . . .
O3 O 1.0273(4) 0.5252(6) 1.1935(3) 0.0364(16) Uani 1 1 d . . . . .
O4 O 1.0903(3) 0.5334(4) 1.0803(3) 0.0246(12) Uani 1 1 d . . . . .
O5 O 1.1754(3) 0.3545(4) 1.0151(3) 0.0280(13) Uani 1 1 d . . . . .
O6 O 1.1769(3) 0.6262(4) 0.9612(3) 0.0255(12) Uani 1 1 d . . . . .
O7W O 1.2521(3) 0.5355(5) 1.1087(3) 0.0292(13) Uani 1 1 d . . . . .
O8 O 1.1802(3) 0.4366(4) 0.8558(3) 0.0254(11) Uani 1 1 d . . . . .
O9 O 1.2515(3) 0.5622(5) 0.7854(3) 0.0363(14) Uani 1 1 d . . . . .
O10 O 1.2003(4) 0.4002(5) 0.7250(3) 0.0394(14) Uani 1 1 d . . . . .
O11 O 1.1134(3) 0.5438(5) 0.7518(3) 0.0256(12) Uani 1 1 d . . . . .
O12 O 1.0158(3) 0.3605(4) 0.6760(3) 0.0267(14) Uani 1 1 d . . . . .
O13 O 0.9708(3) 0.6329(4) 0.6750(3) 0.0306(14) Uani 1 1 d . . . . .
O14 O 0.8598(3) 0.4527(5) 0.6792(3) 0.0281(12) Uani 1 1 d . . . . .
O15 O 0.7344(4) 0.4133(5) 0.7205(3) 0.0379(14) Uani 1 1 d . . . . .
O16 O 0.7972(3) 0.5790(4) 0.7606(3) 0.0333(13) Uani 1 1 d . . . . .
O17 O 0.7479(3) 0.5553(4) 0.6249(3) 0.0250(12) Uani 1 1 d . . . . .
O18 O 0.9354(3) 0.4677(4) 0.5475(3) 0.0242(12) Uani 1 1 d . . . . .
O19 O 0.8918(4) 0.6288(5) 0.4825(4) 0.0337(14) Uani 1 1 d . . . . .
O20 O 0.9120(3) 0.4673(4) 0.4100(3) 0.0233(11) Uani 1 1 d . . . . .
O21 O 0.8062(4) 0.4764(5) 0.4859(4) 0.0360(14) Uani 1 1 d . . . . .
O22 O 0.6761(3) 0.6252(4) 0.4719(3) 0.0312(13) Uani 1 1 d . . . . .
O23 O 0.6783(3) 0.3635(4) 0.5487(3) 0.0254(12) Uani 1 1 d . . . . .
O24 O 0.6893(3) 0.4071(5) 0.3832(3) 0.0399(15) Uani 1 1 d . . . . .
O25 O 0.5545(3) 0.4562(4) 0.4410(3) 0.0185(11) Uani 1 1 d . . . . .
O26 O 0.4912(3) 0.6183(4) 0.3903(3) 0.0275(13) Uani 1 1 d . . . . .
O27 O 0.4181(3) 0.4571(4) 0.4086(3) 0.0235(11) Uani 1 1 d . . . . .
O28 O 0.5004(4) 0.4619(5) 0.3097(3) 0.0315(13) Uani 1 1 d . . . . .
O29W O 0.6221(3) 0.5622(5) 0.2351(3) 0.0347(14) Uani 1 1 d . . . . .
O30W O 0.3878(3) 0.3849(5) 0.2018(3) 0.0395(14) Uani 1 1 d . . . . .
O31 O 0.4586(3) 0.6120(4) 0.1833(3) 0.0263(12) Uani 1 1 d . . . . .
O32 O 0.5509(3) 0.3651(4) 0.1714(3) 0.0260(12) Uani 1 1 d . . . . .
O33 O 0.4185(3) 0.4514(4) 0.0612(3) 0.0260(13) Uani 1 1 d . . . . .
O34 O 0.3071(3) 0.4681(6) -0.0328(3) 0.0382(16) Uani 1 1 d . . . . .
O35 O 0.3961(4) 0.6154(5) -0.0095(3) 0.0324(14) Uani 1 1 d . . . . .
O36 O 0.4330(3) 0.4545(4) -0.0722(3) 0.0224(11) Uani 1 1 d . . . A 2
O37W O 0.6260(5) 0.7425(5) 0.3136(5) 0.0469(19) Uani 1 1 d . . . . .
O38W O 0.8127(5) 0.7659(5) 0.6227(5) 0.0491(19) Uani 1 1 d . . . . .
O39W O 0.5827(5) 0.2511(4) 0.3398(4) 0.042(3) Uani 1 1 d . . . . .
O40W O 0.8216(7) 0.2585(6) 0.3807(8) 0.092(4) Uani 1 1 d . . . . .
O41W O 0.8366(5) 0.2553(4) 0.5888(5) 0.052(3) Uani 1 1 d . . . . .
O42W O 0.6285(7) 0.7558(5) 0.6730(7) 0.074(3) Uani 1 1 d . . . . .

loop_
_atom_site_aniso_label
_atom_site_aniso_U_11
_atom_site_aniso_U_22
_atom_site_aniso_U_33
_atom_site_aniso_U_23
_atom_site_aniso_U_13
_atom_site_aniso_U_12
U1 0.01040(14) 0.01469(13) 0.01341(13) 0.00116(10) -0.00071(7) 0.00000(9)
U2 0.01489(15) 0.01524(12) 0.00815(11) -0.00044(9) -0.00119(7) 0.00134(11)
U3 0.01061(14) 0.01567(14) 0.01638(14) 0.00002(9) -0.00217(8) 0.00005(8)
U4 0.01621(14) 0.01610(12) 0.00888(12) -0.00026(9) -0.00040(7) -0.00025(14)
K1 0.0362(13) 0.0277(9) 0.0500(14) 0.0035(8) -0.0143(9) -0.0022(8)
K2 0.0414(16) 0.0244(14) 0.104(3) -0.0068(10) 0.0122(14) -0.0030(9)
K3 0.093(2) 0.0253(14) 0.0399(14) 0.0024(7) 0.0055(13) 0.0026(10)
K4 0.0522(15) 0.0302(11) 0.0335(12) -0.0068(6) -0.0109(8) 0.0097(8)
S1 0.0115(8) 0.0254(9) 0.0095(7) 0.0008(6) -0.0003(5) 0.0011(7)
S2 0.0130(8) 0.0293(9) 0.0165(8) -0.0009(6) 0.0018(6) 0.0012(6)
S3 0.0145(9) 0.0261(9) 0.0152(7) -0.0006(6) 0.0006(6) -0.0028(6)
S4 0.0101(8) 0.0250(10) 0.0131(7) -0.0015(6) -0.0008(5) -0.0011(7)
S5 0.0149(9) 0.0217(9) 0.0091(7) -0.0005(6) -0.0013(6) 0.0021(7)
S6 0.0120(9) 0.0260(10) 0.0119(7) -0.0004(7) -0.0013(5) 0.0009(7)
O1 0.040(4) 0.021(3) 0.041(3) 0.002(2) 0.002(3) 0.000(3)
O2 0.012(3) 0.030(3) 0.023(3) 0.001(2) -0.0070(18) -0.002(2)
O3 0.029(3) 0.068(4) 0.012(3) -0.002(3) 0.002(2) -0.008(3)
O4 0.015(3) 0.038(3) 0.023(3) -0.005(2) 0.0078(19) -0.007(2)
O5 0.028(3) 0.020(3) 0.036(3) 0.003(2) 0.002(2) 0.005(2)
O6 0.032(3) 0.022(3) 0.022(2) 0.0039(19) 0.001(2) -0.003(2)
O7W 0.025(3) 0.047(4) 0.015(2) -0.010(2) -0.0003(19) -0.006(3)
O8 0.027(3) 0.034(3) 0.014(2) -0.0031(19) -0.0008(19) 0.001(2)
O9 0.018(3) 0.039(3) 0.051(4) 0.003(3) 0.000(2) -0.011(2)
O10 0.047(4) 0.049(4) 0.023(3) -0.013(2) 0.005(2) 0.014(3)
O11 0.018(3) 0.036(3) 0.021(3) -0.003(2) -0.0046(19) 0.008(2)
O12 0.035(4) 0.016(2) 0.028(3) 0.0014(19) -0.002(3) 0.006(2)
O13 0.028(3) 0.029(3) 0.033(3) -0.005(2) -0.006(2) 0.006(2)
O14 0.018(3) 0.040(3) 0.026(3) -0.001(2) 0.000(2) 0.000(2)
O15 0.039(4) 0.043(3) 0.032(3) 0.002(2) 0.004(2) -0.021(3)
O16 0.033(3) 0.039(3) 0.027(3) -0.013(2) -0.002(2) -0.002(3)
O17 0.019(3) 0.028(3) 0.026(3) -0.003(2) -0.0060(19) -0.003(2)
O18 0.019(3) 0.041(3) 0.012(2) 0.001(2) -0.0037(18) -0.001(2)
O19 0.035(4) 0.028(3) 0.037(3) 0.002(2) -0.003(2) 0.006(3)
O20 0.021(3) 0.039(3) 0.010(2) -0.004(2) 0.0026(17) -0.005(2)
O21 0.014(3) 0.053(4) 0.041(3) -0.006(3) 0.005(2) -0.009(3)
O22 0.037(4) 0.024(3) 0.030(3) 0.008(2) -0.005(2) -0.002(2)
O23 0.020(3) 0.020(3) 0.035(3) 0.000(2) -0.004(2) 0.000(2)
O24 0.022(3) 0.064(4) 0.034(3) -0.023(3) 0.005(2) -0.005(3)
O25 0.013(3) 0.019(2) 0.021(2) 0.0016(18) -0.0076(18) 0.0041(19)
O26 0.029(3) 0.018(3) 0.034(3) 0.002(2) -0.002(2) 0.001(2)
O27 0.016(3) 0.026(3) 0.029(3) -0.007(2) 0.003(2) -0.001(2)
O28 0.042(4) 0.039(3) 0.013(2) -0.0015(19) 0.000(2) 0.002(3)
O29W 0.016(3) 0.048(4) 0.038(3) -0.015(3) -0.004(2) -0.008(3)
O30W 0.034(4) 0.052(4) 0.032(3) 0.006(2) 0.000(2) -0.019(3)
O31 0.023(3) 0.022(3) 0.033(3) -0.004(2) -0.002(2) 0.009(2)
O32 0.041(4) 0.014(2) 0.024(3) 0.0015(18) 0.004(2) 0.004(2)
O33 0.026(3) 0.033(3) 0.016(2) 0.005(2) -0.009(2) -0.009(2)
O34 0.010(3) 0.074(4) 0.028(3) -0.011(3) -0.007(2) -0.003(3)
O35 0.043(4) 0.030(3) 0.024(3) 0.001(2) 0.005(2) 0.013(3)
O36 0.023(3) 0.019(2) 0.026(3) 0.0039(19) 0.0102(19) 0.003(2)
O37W 0.062(5) 0.042(4) 0.035(4) -0.006(2) -0.001(3) -0.007(3)
O38W 0.049(5) 0.034(4) 0.063(5) 0.004(3) -0.001(3) 0.000(3)
O39W 0.068(7) 0.017(4) 0.037(5) -0.0036(19) -0.011(4) 0.004(2)
O40W 0.071(8) 0.055(6) 0.156(11) -0.028(5) 0.040(7) -0.004(4)
O41W 0.045(6) 0.043(6) 0.064(7) -0.005(3) -0.014(5) 0.013(3)
O42W 0.091(7) 0.055(6) 0.077(7) 0.019(4) 0.014(5) -0.016(4)

loop_
_atom_type_symbol
_atom_type_description
_atom_type_scat_dispersion_real
_atom_type_scat_dispersion_imag
_atom_type_scat_source
K K 0.2009 0.2494 'International Tables Vol C Tables 4.2.6.8 and 6.1.1.4'
O O 0.0106 0.0060 'International Tables Vol C Tables 4.2.6.8 and 6.1.1.4'
S S 0.1246 0.1234 'International Tables Vol C Tables 4.2.6.8 and 6.1.1.4'
U U -9.6767 9.6646 'International Tables Vol C Tables 4.2.6.8 and 6.1.1.4'

loop_
_geom_angle_atom_site_label_1
_geom_angle_atom_site_label_2
_geom_angle_atom_site_label_3
_geom_angle
_geom_angle_site_symmetry_1
_geom_angle_site_symmetry_3
_geom_angle_publ_flag
O2 U1 O4 72.10(19) 3_767 . ?
O2 U1 O7W 142.99(18) 3_767 . ?
O2 U1 O8 71.58(18) 3_767 . ?
O4 U1 O7W 71.03(18) . . ?
O4 U1 O8 143.59(19) . . ?
O5 U1 O2 86.8(2) . 3_767 ?
O5 U1 O4 90.8(2) . . ?
O5 U1 O6 178.8(2) . . ?
O5 U1 O7W 90.5(2) . . ?
O5 U1 O8 89.6(2) . . ?
O5 U1 O34 87.9(2) . 1_656 ?
O6 U1 O2 94.0(2) . 3_767 ?
O6 U1 O4 88.6(2) . . ?
O6 U1 O7W 88.3(2) . . ?
O6 U1 O8 91.5(2) . . ?
O6 U1 O34 92.0(3) . 1_656 ?
O8 U1 O7W 145.37(18) . . ?
O34 U1 O2 143.1(2) 1_656 3_767 ?
O34 U1 O4 144.45(19) 1_656 . ?
O34 U1 O7W 73.46(19) 1_656 . ?
O34 U1 O8 71.95(18) 1_656 . ?
O3 U2 O11 73.9(2) 3_767 . ?
O3 U2 O14 72.30(18) 3_767 . ?
O3 U2 O18 142.6(2) 3_767 . ?
O3 U2 O20 145.10(19) 3_767 3_766 ?
O12 U2 O3 87.0(2) . 3_767 ?
O12 U2 O11 93.8(2) . . ?
O12 U2 O13 179.0(3) . . ?
O12 U2 O14 89.4(2) . . ?
O12 U2 O18 85.2(2) . . ?
O12 U2 O20 90.9(2) . 3_766 ?
O13 U2 O3 94.0(3) . 3_767 ?
O13 U2 O11 86.9(2) . . ?
O13 U2 O14 90.6(2) . . ?
O13 U2 O18 93.8(2) . . ?
O13 U2 O20 88.5(2) . 3_766 ?
O14 U2 O11 145.84(17) . . ?
O18 U2 O11 143.05(18) . . ?
O18 U2 O14 71.10(18) . . ?
O18 U2 O20 71.61(18) . 3_766 ?
O20 U2 O11 71.47(18) 3_766 . ?
O20 U2 O14 142.56(17) 3_766 . ?
O17 U3 O24 144.3(2) . . ?
O17 U3 O25 147.14(18) . . ?
O17 U3 O27 74.46(18) . 3_666 ?
O21 U3 O17 76.4(2) . . ?
O21 U3 O24 68.2(2) . . ?
O21 U3 O25 136.4(2) . . ?
O21 U3 O27 150.87(19) . 3_666 ?
O22 U3 O17 89.2(2) . . ?
O22 U3 O21 89.8(3) . . ?
O22 U3 O24 95.0(2) . . ?
O22 U3 O25 91.6(2) . . ?
O22 U3 O27 89.5(2) . 3_666 ?
O23 U3 O17 89.7(2) . . ?
O23 U3 O21 91.1(2) . . ?
O23 U3 O22 178.4(3) . . ?
O23 U3 O24 86.6(2) . . ?
O23 U3 O25 88.70(19) . . ?
O23 U3 O27 89.1(2) . 3_666 ?
O25 U3 O24 68.34(18) . . ?
O25 U3 O27 72.70(17) . 3_666 ?
O27 U3 O24 140.87(18) 3_666 . ?
O28 U4 O29W 75.2(2) . . ?
O28 U4 O30W 69.49(19) . . ?
O28 U4 O33 137.1(2) . . ?
O28 U4 O36 149.8(2) . 3_665 ?
O29W U4 O30W 144.38(19) . . ?
O31 U4 O28 90.4(2) . . ?
O31 U4 O29W 88.9(2) . . ?
O31 U4 O30W 95.7(2) . . ?
O31 U4 O32 176.8(3) . . ?
O31 U4 O33 90.1(2) . . ?
O31 U4 O36 91.2(2) . 3_665 ?
O32 U4 O28 89.5(2) . . ?
O32 U4 O29W 88.0(2) . . ?
O32 U4 O30W 87.2(2) . . ?
O32 U4 O33 92.2(2) . . ?
O32 U4 O36 87.4(2) . 3_665 ?
O33 U4 O29W 147.68(19) . . ?
O33 U4 O30W 67.81(17) . . ?
O36 U4 O29W 74.7(2) 3_665 . ?
O36 U4 O30W 140.22(18) 3_665 . ?
O36 U4 O33 73.06(18) 3_665 . ?
O1 S1 O2 111.9(3) . . ?
O1 S1 O3 112.8(4) . . ?
O1 S1 O4 113.2(4) . . ?
O2 S1 O4 106.2(3) . . ?
O3 S1 O2 106.2(3) . . ?
O3 S1 O4 105.9(3) . . ?
O8 S2 O11 108.1(3) . . ?
O9 S2 O8 109.0(3) . . ?
O9 S2 O11 108.1(3) . . ?
O10 S2 O8 108.0(3) . . ?
O10 S2 O9 112.2(4) . . ?
O10 S2 O11 111.3(3) . . ?
O14 S3 O17 105.8(3) . . ?
O15 S3 O14 108.4(4) . . ?
O15 S3 O17 110.9(3) . . ?
O16 S3 O14 111.5(3) . . ?
O16 S3 O15 111.5(4) . . ?
O16 S3 O17 108.7(3) . . ?
O18 S4 O20 106.6(3) . . ?
O18 S4 O21 106.7(3) . . ?
O19 S4 O18 111.2(3) . . ?
O19 S4 O20 112.9(4) . . ?
O19 S4 O21 112.7(4) . . ?
O21 S4 O20 106.4(3) . . ?
O26 S5 O25 112.1(3) . . ?
O26 S5 O27 113.1(3) . . ?
O26 S5 O28 112.6(3) . . ?
O27 S5 O25 106.4(3) . . ?
O27 S5 O28 106.2(3) . . ?
O28 S5 O25 105.8(3) . . ?
O33 S6 O36 105.4(3) . . ?
O34 S6 O33 108.2(3) . . ?
O34 S6 O36 106.0(3) . . ?
O35 S6 O33 112.2(3) . . ?
O35 S6 O34 112.6(4) . . ?
O35 S6 O36 112.0(3) . . ?
S1 O2 U1 145.5(3) . 3_767 ?
S1 O3 U2 151.5(4) . 3_767 ?
S1 O4 U1 138.7(3) . . ?
S2 O8 U1 139.8(3) . . ?
S2 O11 U2 134.2(3) . . ?
S3 O14 U2 141.4(3) . . ?
S3 O17 U3 133.3(3) . . ?
S4 O18 U2 144.8(3) . . ?
S4 O20 U2 137.5(3) . 3_766 ?
S4 O21 U3 154.7(4) . . ?
S5 O25 U3 143.0(3) . . ?
S5 O27 U3 135.8(3) . 3_666 ?
S5 O28 U4 150.6(4) . . ?
S6 O33 U4 140.4(3) . . ?
S6 O34 U1 147.4(4) . 1_454 ?
S6 O36 U4 137.9(3) . 3_665 ?

loop_
_geom_bond_atom_site_label_1
_geom_bond_atom_site_label_2
_geom_bond_distance
_geom_bond_site_symmetry_2
_geom_bond_publ_flag
U1 O2 2.365(5) 3_767 ?
U1 O4 2.375(5) . ?
U1 O5 1.768(5) . ?
U1 O6 1.772(5) . ?
U1 O7W 2.423(5) . ?
U1 O8 2.382(5) . ?
U1 O34 2.354(6) 1_656 ?
U2 O3 2.339(6) 3_767 ?
U2 O11 2.395(5) . ?
U2 O12 1.754(5) . ?
U2 O13 1.755(6) . ?
U2 O14 2.384(5) . ?
U2 O18 2.369(5) . ?
U2 O20 2.383(5) 3_766 ?
U3 O17 2.356(5) . ?
U3 O21 2.318(7) . ?
U3 O22 1.777(5) . ?
U3 O23 1.769(5) . ?
U3 O24 2.466(5) . ?
U3 O25 2.360(5) . ?
U3 O27 2.387(5) 3_666 ?
U4 O28 2.329(5) . ?
U4 O29W 2.397(5) . ?
U4 O30W 2.439(5) . ?
U4 O31 1.743(5) . ?
U4 O32 1.764(5) . ?
U4 O33 2.375(5) . ?
U4 O36 2.354(5) 3_665 ?
S1 O1 1.448(6) . ?
S1 O2 1.475(5) . ?
S1 O3 1.470(6) . ?
S1 O4 1.477(5) . ?
S2 O8 1.501(5) . ?
S2 O9 1.466(6) . ?
S2 O10 1.436(5) . ?
S2 O11 1.504(6) . ?
S3 O14 1.513(6) . ?
S3 O15 1.462(6) . ?
S3 O16 1.458(5) . ?
S3 O17 1.528(5) . ?
S4 O18 1.470(5) . ?
S4 O19 1.432(6) . ?
S4 O20 1.486(5) . ?
S4 O21 1.481(7) . ?
S5 O25 1.484(5) . ?
S5 O26 1.443(5) . ?
S5 O27 1.466(5) . ?
S5 O28 1.473(5) . ?
S6 O33 1.472(5) . ?
S6 O34 1.472(6) . ?
S6 O35 1.426(6) . ?
S6 O36 1.486(5) . ?
O2 U1 2.365(5) 3_767 ?
O3 U2 2.339(6) 3_767 ?
O20 U2 2.383(5) 3_766 ?
O27 U3 2.387(5) 3_666 ?
O34 U1 2.354(6) 1_454 ?
O36 U4 2.354(5) 3_665 ?

loop_
_twin_individual_id
_twin_individual_mass_fraction_refined
1 0.5584(6)
2 0.4416(6)
